data_2002434
loop_
_publ_author_name
'Gutau, W'
'Mueller-Buschbaum, Hk'

_publ_section_title
;
Isolierte planare Pt O4-Baugruppen in Ba8 Pt4 Y3 O17.5
;
_journal_name_full
;
European Journal of Solid State Inorganic Chemistry
;
_journal_page_first 231
_journal_page_last 234
_journal_volume 25
_journal_year 1988
_chemical_formula_structural 'Ba8 Pt4 Y3 O17.5'
_chemical_formula_sum 'Ba8 O17.5 Pt4 Y3'
_chemical_name_systematic
;
Barium platinum(IV) platinum yttrium oxide (8/3/1/3/17.5)
;
_space_group_IT_number 221
_symmetry_cell_setting cubic
_symmetry_Int_Tables_number 221
_symmetry_space_group_name_Hall '-P 4 2 3'
_symmetry_space_group_name_H-M 'P m -3 m'
_cell_angle_alpha 90
_cell_angle_beta 90
_cell_angle_gamma 90
_cell_formula_units_Z 1
_cell_length_a 8.3542(4)
_cell_length_b 8.3542(4)
_cell_length_c 8.3542(4)
_cell_volume 583.1
_refine_ls_R_factor_all 0.055
_cod_database_code 2002434

loop_
_symmetry_equiv_pos_as_xyz
x,y,z
y,z,x
z,x,y
x,z,y
y,x,z
z,y,x
x,-y,-z
y,-z,-x
z,-x,-y
x,-z,-y
y,-x,-z
z,-y,-x
-x,y,-z
-y,z,-x
-z,x,-y
-x,z,-y
-y,x,-z
-z,y,-x
-x,-y,z
-y,-z,x
-z,-x,y
-x,-z,y
-y,-x,z
-z,-y,x
-x,-y,-z
-y,-z,-x
-z,-x,-y
-x,-z,-y
-y,-x,-z
-z,-y,-x
-x,y,z
-y,z,x
-z,x,y
-x,z,y
-y,x,z
-z,y,x
x,-y,z
y,-z,x
z,-x,y
x,-z,y
y,-x,z
z,-y,x
x,y,-z
y,z,-x
z,x,-y
x,z,-y
y,x,-z
z,y,-x

loop_
_atom_site_aniso_label
_atom_site_aniso_B_11
_atom_site_aniso_B_12
_atom_site_aniso_B_13
_atom_site_aniso_B_22
_atom_site_aniso_B_23
_atom_site_aniso_B_33
Ba1 1.07(1) 0.008(20) 0.008(20) 1.07(1) 0.008(20) 1.07(1)
Pt1 0.03(1) 0. 0. 0.088(6) 0. 0.088(6)
Pt2 0.052(2) 0. 0. 0.052(2) 0. 0.052(2)
Y1 0.33(14) 0. 0. 0.74(9) 0. 0.74(9)
O1 1.96(48) 0. 0. 0.96(29) 0. 0.69(22)
O2 0.62(35) 0. 0. 1.26(32) 0. 1.26(32)

loop_
_atom_site_label
_atom_site_type_symbol
_atom_site_symmetry_multiplicity
_atom_site_Wyckoff_symbol
_atom_site_fract_x
_atom_site_fract_y
_atom_site_fract_z
_atom_site_occupancy
_atom_site_attached_hydrogens
_atom_site_calc_flag
Ba1 Ba2+ 8 g 0.2415(1) 0.2415(1) 0.2415(1) 1. 0 d
Pt1 Pt4+ 3 c 0.5 0.5 0. 1. 0 d
Pt2 Pt2+ 1 a 0. 0. 0. 1. 0 d
Y1 Y2+ 3 d 0.5 0. 0. 1. 0 d
O1 O2- 12 h 0. 0.5 0.262(1) 0.958 0 d
O2 O2- 6 e 0.263(3) 0. 0. 1. 0 d

loop_
_atom_type_symbol
_atom_type_oxidation_number
Ba2+ 2.000
Pt4+ 4.000
Pt2+ 2.000
Y2+ 1.660
O2- -2.000
